data_4340719
loop_
_publ_author_name
'King, Amanda E.'
'Nippe, Michael'
'Atanasov, Mihail'
'Chantarojsiri, Teera'
'Wray, Curtis A.'
'Bill, Eckhard'
'Neese, Frank'
'Long, Jeffrey R.'
'Chang, Christopher J.'

_publ_section_title
;
 A Well-Defined Terminal Vanadium(III) Oxo Complex.
;
_journal_issue 21
_journal_name_full 'Inorganic chemistry'
_journal_page_first 11388
_journal_page_last 11395
_journal_paper_doi 10.1021/ic5010177
_journal_volume 53
_journal_year 2014
_chemical_formula_moiety 'C29 H25 N5 O V, C0.59 F1.76 O1.76 S0.54, 0.41(C F3 O3 S), 0.05(S)'
_chemical_formula_sum 'C30 H25 F3 N5 O4 S V'
_chemical_formula_weight 659.55
_chemical_name_systematic
;
 ?
;
_space_group_crystal_system monoclinic
_space_group_IT_number 14
_space_group_name_Hall '-P 2ybc'
_space_group_name_H-M_alt 'P 1 21/c 1'
_symmetry_space_group_name_Hall '-P 2ybc'
_symmetry_space_group_name_H-M 'P 1 21/c 1'
_atom_sites_solution_hydrogens geom
_atom_sites_solution_primary heavy
_audit_creation_date 2014-04-10
_audit_creation_method
;
Olex2 1.2
(compiled 2013.11.15 svn.r2839 for OlexSys, GUI svn.r4713)
;
_cell_angle_alpha 90
_cell_angle_beta 90.280(3)
_cell_angle_gamma 90
_cell_formula_units_Z 4
_cell_length_a 8.7910(5)
_cell_length_b 20.233(1)
_cell_length_c 15.2867(8)
_cell_measurement_reflns_used 9874
_cell_measurement_temperature 100(2)
_cell_measurement_theta_max 24.7402
_cell_measurement_theta_min 2.3168
_cell_volume 2719.0(2)
_computing_molecular_graphics 'Olex2 (Dolomanov et al., 2009)'
_computing_publication_material 'Olex2 (Dolomanov et al., 2009)'
_computing_structure_refinement 'ShelXL (Sheldrick, 2008)'
_computing_structure_solution 'ShelXS (Sheldrick, 2008)'
_diffrn_ambient_temperature 100(2)
_diffrn_measured_fraction_theta_full 1.000
_diffrn_measured_fraction_theta_max 0.998
_diffrn_measurement_device_type 'Bruker APEX-II CCD'
_diffrn_measurement_method '\f and \w scans'
_diffrn_radiation_monochromator graphite
_diffrn_radiation_type MoK\a
_diffrn_radiation_wavelength 0.71073
_diffrn_reflns_av_R_equivalents 0.1142
_diffrn_reflns_av_unetI/netI 0.0624
_diffrn_reflns_Laue_measured_fraction_full 1.000
_diffrn_reflns_Laue_measured_fraction_max 0.998
_diffrn_reflns_limit_h_max 10
_diffrn_reflns_limit_h_min -10
_diffrn_reflns_limit_k_max 24
_diffrn_reflns_limit_k_min -24
_diffrn_reflns_limit_l_max 18
_diffrn_reflns_limit_l_min -18
_diffrn_reflns_number 72061
_diffrn_reflns_point_group_measured_fraction_full 1.000
_diffrn_reflns_point_group_measured_fraction_max 0.998
_diffrn_reflns_theta_full 25.242
_diffrn_reflns_theta_max 25.403
_diffrn_reflns_theta_min 1.670
_diffrn_source 'fine-focus sealed tube'
_exptl_absorpt_coefficient_mu 0.511
_exptl_absorpt_correction_T_max 0.951
_exptl_absorpt_correction_T_min 0.862
_exptl_absorpt_correction_type multi-scan
_exptl_absorpt_process_details SADABS
_exptl_crystal_colour blue
_exptl_crystal_density_diffrn 1.611
_exptl_crystal_description block
_exptl_crystal_F_000 1352
_exptl_crystal_size_max 0.3
_exptl_crystal_size_mid 0.2
_exptl_crystal_size_min 0.1
_refine_diff_density_max 0.921
_refine_diff_density_min -0.559
_refine_diff_density_rms 0.115
_refine_ls_extinction_method none
_refine_ls_goodness_of_fit_ref 1.160
_refine_ls_hydrogen_treatment constr
_refine_ls_matrix_type full
_refine_ls_number_parameters 420
_refine_ls_number_reflns 5014
_refine_ls_number_restraints 1
_refine_ls_restrained_S_all 1.161
_refine_ls_R_factor_all 0.1247
_refine_ls_R_factor_gt 0.0942
_refine_ls_shift/su_max 0.000
_refine_ls_shift/su_mean 0.000
_refine_ls_structure_factor_coef Fsqd
_refine_ls_weighting_details 'w=1/[\s^2^(Fo^2^)+29.5374P] where P=(Fo^2^+2Fc^2^)/3'
_refine_ls_weighting_scheme calc
_refine_ls_wR_factor_gt 0.1980
_refine_ls_wR_factor_ref 0.2101
_reflns_Friedel_coverage 0.000
_reflns_number_gt 3748
_reflns_number_total 5014
_reflns_threshold_expression 'I > 2\s(I)'
_cod_data_source_file ic5010177_si_003.cif
_cod_data_source_block compound3
_cod_depositor_comments 'Adding full bibliography for 4340719--4340721.cif.'
_cod_original_cell_volume 2719.0(7)
_cod_database_code 4340719
_shelxl_version_number 2014-3
_shelx_space_group_comment
;
The symmetry employed for this shelxl refinement is uniquely defined
by the following loop, which should always be used as a source of
symmetry information in preference to the above space-group names.
They are only intended as comments.
;
_olex2_refinement_description
;
1. Fixed Uiso
 At 1.2 times of:
  All C(H) groups
 At 1.5 times of:
  All C(H,H,H) groups
2. Restrained distances
 F2A-C30A
 1.34 with sigma of 0.02
3. Uiso/Uaniso restraints and constraints
Uanis(F2A) = Uanis(O2A) = Uanis(O3A) = Uanis(O4A) = Uanis(C30A) = Uanis(F2) =
Uanis(F3) = Uanis(O2) = Uanis(O3) = Uanis(C30)
Uanis(S1) = Uanis(S1B)
4. Others
 Fixed Sof: S1(0.53687) S1A(0.41313) S1B(0.05) F1(0.58687) F1A(0.41313)
 F2(0.58687) F2A(0.41313) F3(0.58687) F3A(0.41313) O2(0.58687) O2A(0.41313)
 O3(0.58687) O3A(0.41313) O4(0.58687) O4A(0.41313) C30(0.58687) C30A(0.41313)
5.a Aromatic/amide H refined with riding coordinates:
 C1(H1), C2(H2), C3(H3), C4(H4), C6(H6), C7(H7), C8(H8), C9(H9), C13(H13),
 C14(H14), C15(H15), C16(H16), C18(H18), C19(H19), C20(H20), C21(H21), C26(H26),
  C27(H27), C28(H28)
5.b Idealised Me refined as rotating group:
 C12(H12A,H12B,H12C), C24(H24A,H24B,H24C)
;

loop_
_space_group_symop_operation_xyz
'x, y, z'
'-x, y+1/2, -z+1/2'
'-x, -y, -z'
'x, -y-1/2, z-1/2'

loop_
_atom_site_label
_atom_site_type_symbol
_atom_site_fract_x
_atom_site_fract_y
_atom_site_fract_z
_atom_site_U_iso_or_equiv
_atom_site_adp_type
_atom_site_occupancy
_atom_site_site_symmetry_order
_atom_site_calc_flag
_atom_site_refinement_flags_posn
_atom_site_refinement_flags_occupancy
_atom_site_disorder_assembly
_atom_site_disorder_group
V1 V 0.37973(12) 0.29971(5) 0.53844(7) 0.0161(3) Uani 1 1 d . . . .
O1 O 0.2121(5) 0.2825(2) 0.5002(3) 0.0247(11) Uani 1 1 d . . . .
N1 N 0.4584(6) 0.2025(3) 0.5385(3) 0.0191(12) Uani 1 1 d . . . .
N2 N 0.5051(6) 0.3044(3) 0.4216(3) 0.0192(12) Uani 1 1 d . . . .
N3 N 0.3239(6) 0.3048(3) 0.6717(3) 0.0191(12) Uani 1 1 d . . . .
N4 N 0.3403(6) 0.4009(3) 0.5471(4) 0.0234(13) Uani 1 1 d . . . .
N5 N 0.6126(6) 0.3238(3) 0.5940(3) 0.0157(11) Uani 1 1 d . . . .
C1 C 0.3570(8) 0.1522(3) 0.5524(4) 0.0230(15) Uani 1 1 d . . . .
H1 H 0.2544 0.1623 0.5584 0.028 Uiso 1 1 calc R . . .
C2 C 0.4017(10) 0.0877(4) 0.5578(5) 0.0352(19) Uani 1 1 d . . . .
H2 H 0.3295 0.0548 0.5665 0.042 Uiso 1 1 calc R . . .
C3 C 0.5509(10) 0.0714(4) 0.5506(5) 0.038(2) Uani 1 1 d . . . .
H3 H 0.5826 0.0279 0.5585 0.045 Uiso 1 1 calc R . . .
C4 C 0.6551(9) 0.1207(4) 0.5313(4) 0.0280(16) Uani 1 1 d . . . .
H4 H 0.7574 0.1104 0.5240 0.034 Uiso 1 1 calc R . . .
C5 C 0.6057(7) 0.1854(3) 0.5229(4) 0.0188(14) Uani 1 1 d . . . .
C6 C 0.4407(8) 0.3325(3) 0.3503(4) 0.0228(15) Uani 1 1 d . . . .
H6 H 0.3448 0.3513 0.3558 0.027 Uiso 1 1 calc R . . .
C7 C 0.5103(9) 0.3344(4) 0.2702(4) 0.0270(16) Uani 1 1 d . . . .
H7 H 0.4630 0.3552 0.2232 0.032 Uiso 1 1 calc R . . .
C8 C 0.6503(9) 0.3054(4) 0.2600(5) 0.0347(19) Uani 1 1 d . . . .
H8 H 0.6999 0.3065 0.2064 0.042 Uiso 1 1 calc R . . .
C9 C 0.7157(8) 0.2745(4) 0.3317(5) 0.0315(18) Uani 1 1 d . . . .
H9 H 0.8095 0.2537 0.3260 0.038 Uiso 1 1 calc R . . .
C10 C 0.6434(8) 0.2742(3) 0.4115(4) 0.0221(15) Uani 1 1 d . . . .
C11 C 0.7136(7) 0.2415(3) 0.4921(4) 0.0195(14) Uani 1 1 d . . . .
C12 C 0.8695(8) 0.2106(4) 0.4687(5) 0.0291(17) Uani 1 1 d . . . .
H12A H 0.8550 0.1765 0.4258 0.044 Uiso 1 1 calc GR . . .
H12B H 0.9149 0.1919 0.5204 0.044 Uiso 1 1 calc GR . . .
H12C H 0.9351 0.2442 0.4455 0.044 Uiso 1 1 calc GR . . .
C13 C 0.2200(7) 0.2611(3) 0.7025(5) 0.0239(15) Uani 1 1 d . . . .
H13 H 0.1874 0.2273 0.6656 0.029 Uiso 1 1 calc R . . .
C14 C 0.1607(8) 0.2641(4) 0.7855(4) 0.0259(16) Uani 1 1 d . . . .
H14 H 0.0888 0.2335 0.8042 0.031 Uiso 1 1 calc R . . .
C15 C 0.2108(8) 0.3141(4) 0.8406(4) 0.0288(17) Uani 1 1 d . . . .
H15 H 0.1736 0.3172 0.8973 0.035 Uiso 1 1 calc R . . .
C16 C 0.3161(8) 0.3590(4) 0.8108(5) 0.0284(17) Uani 1 1 d . . . .
H16 H 0.3508 0.3925 0.8475 0.034 Uiso 1 1 calc R . . .
C17 C 0.3710(7) 0.3541(3) 0.7252(4) 0.0203(14) Uani 1 1 d . . . .
C18 C 0.2431(9) 0.4297(4) 0.4884(5) 0.0315(18) Uani 1 1 d . . . .
H18 H 0.1951 0.4029 0.4472 0.038 Uiso 1 1 calc R . . .
C19 C 0.2131(9) 0.4959(4) 0.4871(5) 0.0326(18) Uani 1 1 d . . . .
H19 H 0.1471 0.5134 0.4454 0.039 Uiso 1 1 calc R . . .
C20 C 0.2795(10) 0.5355(4) 0.5465(6) 0.045(2) Uani 1 1 d . . . .
H20 H 0.2625 0.5809 0.5449 0.054 Uiso 1 1 calc R . . .
C21 C 0.3745(9) 0.5081(4) 0.6108(5) 0.0367(19) Uani 1 1 d . . . .
H21 H 0.4205 0.5349 0.6526 0.044 Uiso 1 1 calc R . . .
C22 C 0.3993(8) 0.4401(4) 0.6112(5) 0.0273(16) Uani 1 1 d . . . .
C23 C 0.4815(8) 0.4051(3) 0.6877(4) 0.0220(15) Uani 1 1 d . . . .
C24 C 0.5212(10) 0.4566(4) 0.7590(5) 0.041(2) Uani 1 1 d . . . .
H24A H 0.4308 0.4801 0.7753 0.061 Uiso 1 1 calc GR . . .
H24B H 0.5949 0.4871 0.7366 0.061 Uiso 1 1 calc GR . . .
H24C H 0.5624 0.4344 0.8093 0.061 Uiso 1 1 calc GR . . .
C25 C 0.6295(7) 0.3709(3) 0.6569(4) 0.0189(14) Uani 1 1 d . . . .
C26 C 0.7692(8) 0.3878(3) 0.6906(5) 0.0279(17) Uani 1 1 d . . . .
H26 H 0.7777 0.4198 0.7340 0.033 Uiso 1 1 calc R . . .
C27 C 0.8967(8) 0.3564(4) 0.6589(5) 0.0291(17) Uani 1 1 d . . . .
H27 H 0.9925 0.3674 0.6805 0.035 Uiso 1 1 calc R . . .
C28 C 0.8819(7) 0.3085(3) 0.5951(5) 0.0253(15) Uani 1 1 d . . . .
H28 H 0.9671 0.2870 0.5731 0.030 Uiso 1 1 calc R . . .
C29 C 0.7367(7) 0.2931(3) 0.5644(4) 0.0201(14) Uani 1 1 d . . . .
S1 S 0.0445(5) 0.0935(2) 0.7355(3) 0.0363(9) Uani 0.5369 1 d . P A 1
S1A S 0.0096(6) 0.0193(3) 0.6229(5) 0.0373(15) Uani 0.4131 1 d . P B 2
S1B S 0.092(5) 0.067(2) 0.693(3) 0.0363(9) Uani 0.05 1 d . P C 3
F1 F -0.003(3) -0.0104(9) 0.6382(12) 0.155(9) Uani 0.5869 1 d . P A 1
F1A F 0.170(5) 0.0719(18) 0.7565(18) 0.090(10) Uani 0.4131 1 d . P B 2
F2 F -0.2107(9) 0.0408(4) 0.6963(7) 0.0555(12) Uani 0.5869 1 d . P A 1
F2A F -0.0119(14) 0.0031(6) 0.7981(10) 0.0555(12) Uani 0.4131 1 d D P B 2
F3 F -0.0698(10) -0.0208(5) 0.7736(7) 0.0555(12) Uani 0.5869 1 d . P A 1
F3A F -0.101(2) 0.0950(9) 0.7485(13) 0.111(7) Uani 0.4131 1 d . P B 2
O2 O 0.187(3) 0.0730(12) 0.7412(18) 0.0555(12) Uani 0.5869 1 d . P A 1
O2A O -0.1392(17) -0.0053(8) 0.6118(12) 0.0555(12) Uani 0.4131 1 d . P B 2
O3 O 0.0166(11) 0.1376(5) 0.6638(8) 0.0555(12) Uani 0.5869 1 d . P A 1
O3A O 0.1374(17) -0.0271(8) 0.6220(12) 0.0555(12) Uani 0.4131 1 d . P B 2
O4 O -0.0263(15) 0.1140(6) 0.8215(7) 0.065(4) Uani 0.5869 1 d . P A 1
O4A O 0.0376(16) 0.0787(7) 0.5727(11) 0.0555(12) Uani 0.4131 1 d . P B 2
C30 C -0.0691(18) 0.0243(8) 0.7107(13) 0.0555(12) Uani 0.5869 1 d . P A 1
C30A C 0.017(3) 0.0496(13) 0.7338(16) 0.0555(12) Uani 0.4131 1 d D P B 2

loop_
_atom_site_aniso_label
_atom_site_aniso_U_11
_atom_site_aniso_U_22
_atom_site_aniso_U_33
_atom_site_aniso_U_23
_atom_site_aniso_U_13
_atom_site_aniso_U_12
V1 0.0135(5) 0.0194(6) 0.0155(5) 0.0012(5) 0.0002(4) -0.0007(5)
O1 0.016(2) 0.038(3) 0.020(2) -0.005(2) -0.0037(19) -0.004(2)
N1 0.021(3) 0.024(3) 0.013(3) -0.002(2) -0.001(2) 0.001(2)
N2 0.021(3) 0.019(3) 0.017(3) -0.002(2) 0.001(2) -0.008(2)
N3 0.013(3) 0.026(3) 0.019(3) 0.005(2) 0.003(2) 0.007(2)
N4 0.025(3) 0.027(3) 0.019(3) 0.005(3) 0.005(2) 0.002(2)
N5 0.014(3) 0.017(3) 0.016(3) 0.000(2) 0.000(2) -0.003(2)
C1 0.032(4) 0.025(4) 0.012(3) -0.005(3) 0.004(3) -0.010(3)
C2 0.056(5) 0.027(4) 0.023(4) 0.000(3) 0.001(4) -0.007(4)
C3 0.062(6) 0.022(4) 0.030(4) 0.000(3) 0.006(4) 0.013(4)
C4 0.036(4) 0.027(4) 0.022(4) -0.005(3) 0.003(3) 0.008(3)
C5 0.019(3) 0.022(4) 0.016(3) -0.003(3) 0.000(3) -0.001(3)
C6 0.022(4) 0.027(4) 0.019(4) 0.004(3) -0.005(3) -0.004(3)
C7 0.036(4) 0.029(4) 0.016(4) 0.001(3) 0.000(3) -0.012(3)
C8 0.035(4) 0.048(5) 0.021(4) -0.005(4) 0.007(3) -0.018(4)
C9 0.018(4) 0.052(5) 0.024(4) -0.007(3) 0.005(3) -0.008(3)
C10 0.024(4) 0.024(4) 0.018(3) -0.001(3) 0.000(3) -0.002(3)
C11 0.016(3) 0.022(4) 0.020(3) -0.004(3) -0.001(3) 0.000(3)
C12 0.020(4) 0.037(4) 0.030(4) -0.007(3) 0.004(3) 0.005(3)
C13 0.019(3) 0.025(4) 0.028(4) 0.005(3) 0.005(3) 0.000(3)
C14 0.017(3) 0.039(4) 0.022(4) 0.010(3) 0.006(3) 0.006(3)
C15 0.024(4) 0.049(5) 0.014(3) 0.010(3) 0.005(3) 0.014(3)
C16 0.028(4) 0.037(4) 0.020(4) -0.004(3) 0.002(3) 0.006(3)
C17 0.017(3) 0.022(4) 0.021(4) 0.003(3) 0.002(3) 0.002(3)
C18 0.036(4) 0.034(4) 0.024(4) 0.007(3) 0.005(3) 0.009(3)
C19 0.037(4) 0.025(4) 0.036(4) 0.013(3) 0.008(4) 0.009(3)
C20 0.056(6) 0.025(4) 0.054(6) 0.015(4) 0.015(5) 0.014(4)
C21 0.043(5) 0.022(4) 0.045(5) 0.000(4) 0.010(4) 0.001(3)
C22 0.033(4) 0.024(4) 0.024(4) 0.000(3) 0.012(3) 0.005(3)
C23 0.027(4) 0.018(3) 0.021(4) -0.003(3) 0.002(3) -0.001(3)
C24 0.058(6) 0.029(4) 0.035(5) -0.019(4) 0.001(4) -0.005(4)
C25 0.025(4) 0.016(3) 0.016(3) 0.004(3) -0.002(3) -0.004(3)
C26 0.037(4) 0.019(4) 0.027(4) -0.002(3) -0.015(3) -0.007(3)
C27 0.020(4) 0.027(4) 0.040(4) 0.003(3) -0.013(3) -0.003(3)
C28 0.014(3) 0.028(4) 0.034(4) 0.000(3) -0.005(3) -0.002(3)
C29 0.019(3) 0.024(4) 0.017(3) 0.001(3) -0.003(3) -0.004(3)
S1 0.026(2) 0.042(2) 0.040(2) 0.0142(19) -0.0072(18) -0.0098(18)
S1A 0.021(2) 0.037(3) 0.054(4) 0.010(3) -0.003(2) 0.008(2)
S1B 0.026(2) 0.042(2) 0.040(2) 0.0142(19) -0.0072(18) -0.0098(18)
F1 0.29(3) 0.106(16) 0.072(12) -0.032(11) 0.000(14) -0.010(17)
F1A 0.13(2) 0.080(13) 0.057(14) -0.031(12) -0.046(15) -0.006(13)
F2 0.033(2) 0.048(3) 0.086(3) 0.028(2) -0.009(2) -0.0054(19)
F2A 0.033(2) 0.048(3) 0.086(3) 0.028(2) -0.009(2) -0.0054(19)
F3 0.033(2) 0.048(3) 0.086(3) 0.028(2) -0.009(2) -0.0054(19)
F3A 0.119(16) 0.095(14) 0.119(16) -0.001(12) 0.010(13) 0.089(13)
O2 0.033(2) 0.048(3) 0.086(3) 0.028(2) -0.009(2) -0.0054(19)
O2A 0.033(2) 0.048(3) 0.086(3) 0.028(2) -0.009(2) -0.0054(19)
O3 0.033(2) 0.048(3) 0.086(3) 0.028(2) -0.009(2) -0.0054(19)
O3A 0.033(2) 0.048(3) 0.086(3) 0.028(2) -0.009(2) -0.0054(19)
O4 0.094(10) 0.061(8) 0.041(7) -0.006(6) -0.006(6) 0.042(7)
O4A 0.033(2) 0.048(3) 0.086(3) 0.028(2) -0.009(2) -0.0054(19)
C30 0.033(2) 0.048(3) 0.086(3) 0.028(2) -0.009(2) -0.0054(19)
C30A 0.033(2) 0.048(3) 0.086(3) 0.028(2) -0.009(2) -0.0054(19)

loop_
_atom_type_symbol
_atom_type_description
_atom_type_scat_dispersion_real
_atom_type_scat_dispersion_imag
_atom_type_scat_source
C C 0.0033 0.0016 'International Tables Vol C Tables 4.2.6.8 and 6.1.1.4'
H H 0.0000 0.0000 'International Tables Vol C Tables 4.2.6.8 and 6.1.1.4'
N N 0.0061 0.0033 'International Tables Vol C Tables 4.2.6.8 and 6.1.1.4'
O O 0.0106 0.0060 'International Tables Vol C Tables 4.2.6.8 and 6.1.1.4'
F F 0.0171 0.0103 'International Tables Vol C Tables 4.2.6.8 and 6.1.1.4'
S S 0.1246 0.1234 'International Tables Vol C Tables 4.2.6.8 and 6.1.1.4'
V V 0.3005 0.5294 'International Tables Vol C Tables 4.2.6.8 and 6.1.1.4'

loop_
_geom_angle_atom_site_label_1
_geom_angle_atom_site_label_2
_geom_angle_atom_site_label_3
_geom_angle
O1 V1 N1 95.7(2)
O1 V1 N2 100.5(2)
O1 V1 N3 98.3(2)
O1 V1 N4 94.7(2)
O1 V1 N5 179.2(2)
N1 V1 N2 82.4(2)
N1 V1 N3 97.2(2)
N1 V1 N5 84.5(2)
N2 V1 N5 80.34(19)
N3 V1 N2 161.2(2)
N3 V1 N5 80.87(19)
N4 V1 N1 169.6(2)
N4 V1 N2 95.6(2)
N4 V1 N3 81.4(2)
N4 V1 N5 85.1(2)
C1 N1 V1 119.0(4)
C5 N1 V1 123.7(4)
C5 N1 C1 117.3(6)
C6 N2 V1 118.9(5)
C6 N2 C10 117.8(6)
C10 N2 V1 122.9(4)
C13 N3 V1 117.7(5)
C17 N3 V1 123.4(4)
C17 N3 C13 118.3(6)
C18 N4 V1 118.8(5)
C22 N4 V1 123.8(5)
C22 N4 C18 117.4(6)
C25 N5 V1 120.7(4)
C29 N5 V1 120.7(4)
C29 N5 C25 118.6(5)
N1 C1 H1 118.9
C2 C1 N1 122.1(7)
C2 C1 H1 118.9
C1 C2 H2 119.8
C3 C2 C1 120.4(8)
C3 C2 H2 119.8
C2 C3 H3 120.6
C2 C3 C4 118.8(7)
C4 C3 H3 120.6
C3 C4 H4 120.3
C5 C4 C3 119.5(7)
C5 C4 H4 120.3
N1 C5 C4 121.4(6)
N1 C5 C11 116.8(6)
C4 C5 C11 121.8(6)
N2 C6 H6 118.5
N2 C6 C7 123.0(7)
C7 C6 H6 118.5
C6 C7 H7 120.2
C6 C7 C8 119.6(7)
C8 C7 H7 120.2
C7 C8 H8 120.9
C7 C8 C9 118.1(7)
C9 C8 H8 120.9
C8 C9 H9 119.6
C10 C9 C8 120.7(7)
C10 C9 H9 119.6
N2 C10 C9 120.7(6)
N2 C10 C11 117.3(6)
C9 C10 C11 122.0(6)
C10 C11 C5 108.4(5)
C10 C11 C12 110.1(6)
C10 C11 C29 109.8(5)
C12 C11 C5 108.5(5)
C29 C11 C5 111.0(5)
C29 C11 C12 109.1(5)
C11 C12 H12A 109.5
C11 C12 H12B 109.5
C11 C12 H12C 109.5
H12A C12 H12B 109.5
H12A C12 H12C 109.5
H12B C12 H12C 109.5
N3 C13 H13 118.3
N3 C13 C14 123.3(7)
C14 C13 H13 118.3
C13 C14 H14 120.9
C13 C14 C15 118.2(7)
C15 C14 H14 120.9
C14 C15 H15 120.3
C16 C15 C14 119.5(6)
C16 C15 H15 120.3
C15 C16 H16 120.1
C15 C16 C17 119.9(7)
C17 C16 H16 120.1
N3 C17 C16 120.8(6)
N3 C17 C23 117.6(6)
C16 C17 C23 121.6(6)
N4 C18 H18 118.4
C19 C18 N4 123.2(8)
C19 C18 H18 118.4
C18 C19 H19 120.2
C20 C19 C18 119.5(8)
C20 C19 H19 120.2
C19 C20 H20 120.2
C19 C20 C21 119.6(7)
C21 C20 H20 120.2
C20 C21 H21 120.4
C22 C21 C20 119.2(8)
C22 C21 H21 120.4
N4 C22 C21 120.8(7)
N4 C22 C23 117.0(6)
C21 C22 C23 122.0(7)
C17 C23 C22 107.3(6)
C17 C23 C24 109.4(6)
C17 C23 C25 110.4(5)
C22 C23 C24 109.1(6)
C22 C23 C25 111.4(5)
C24 C23 C25 109.1(6)
C23 C24 H24A 109.5
C23 C24 H24B 109.5
C23 C24 H24C 109.5
H24A C24 H24B 109.5
H24A C24 H24C 109.5
H24B C24 H24C 109.5
N5 C25 C23 116.0(5)
N5 C25 C26 122.2(6)
C26 C25 C23 121.8(6)
C25 C26 H26 120.6
C25 C26 C27 118.8(7)
C27 C26 H26 120.6
C26 C27 H27 120.1
C26 C27 C28 119.9(6)
C28 C27 H27 120.1
C27 C28 H28 120.7
C27 C28 C29 118.6(7)
C29 C28 H28 120.7
N5 C29 C11 117.1(5)
N5 C29 C28 122.0(6)
C28 C29 C11 120.9(6)
O2 S1 O3 113.9(12)
O2 S1 O4 114.9(13)
O2 S1 C30 107.5(12)
O3 S1 O4 115.0(7)
O3 S1 C30 103.7(7)
O4 S1 C30 99.8(9)
O2A S1A O3A 118.9(10)
O2A S1A O4A 113.0(9)
O2A S1A C30A 105.2(11)
O3A S1A C30A 101.6(11)
O4A S1A O3A 113.3(9)
O4A S1A C30A 102.2(11)
F1 C30 S1 108.9(14)
F2 C30 S1 111.8(12)
F2 C30 F1 112.6(18)
F2 C30 F3 106.9(13)
F3 C30 S1 113.3(13)
F3 C30 F1 103.1(15)
F1A C30A S1A 111.0(18)
F2A C30A S1A 115.5(19)
F2A C30A F1A 102(2)
F2A C30A F3A 101.1(18)
F3A C30A S1A 110.4(16)
F3A C30A F1A 116(3)

loop_
_geom_bond_atom_site_label_1
_geom_bond_atom_site_label_2
_geom_bond_distance
V1 O1 1.621(4)
V1 N1 2.086(6)
V1 N2 2.106(5)
V1 N3 2.100(5)
V1 N4 2.082(6)
V1 N5 2.266(5)
N1 C1 1.370(8)
N1 C5 1.362(8)
N2 C6 1.351(8)
N2 C10 1.369(9)
N3 C13 1.358(8)
N3 C17 1.353(9)
N4 C18 1.367(9)
N4 C22 1.361(9)
N5 C25 1.363(8)
N5 C29 1.336(8)
C1 H1 0.9300
C1 C2 1.365(10)
C2 H2 0.9300
C2 C3 1.358(12)
C3 H3 0.9300
C3 C4 1.388(11)
C4 H4 0.9300
C4 C5 1.385(9)
C5 C11 1.553(9)
C6 H6 0.9300
C6 C7 1.372(10)
C7 H7 0.9300
C7 C8 1.373(11)
C8 H8 0.9300
C8 C9 1.385(11)
C9 H9 0.9300
C9 C10 1.379(9)
C10 C11 1.526(9)
C11 C12 1.549(9)
C11 C29 1.533(9)
C12 H12A 0.9600
C12 H12B 0.9600
C12 H12C 0.9600
C13 H13 0.9300
C13 C14 1.376(10)
C14 H14 0.9300
C14 C15 1.386(10)
C15 H15 0.9300
C15 C16 1.376(10)
C16 H16 0.9300
C16 C17 1.401(9)
C17 C23 1.530(9)
C18 H18 0.9300
C18 C19 1.365(10)
C19 H19 0.9300
C19 C20 1.341(12)
C20 H20 0.9300
C20 C21 1.402(12)
C21 H21 0.9300
C21 C22 1.392(10)
C22 C23 1.544(10)
C23 C24 1.546(9)
C23 C25 1.549(9)
C24 H24A 0.9600
C24 H24B 0.9600
C24 H24C 0.9600
C25 C26 1.372(9)
C26 H26 0.9300
C26 C27 1.378(10)
C27 H27 0.9300
C27 C28 1.380(10)
C28 H28 0.9300
C28 C29 1.393(9)
S1 O2 1.32(3)
S1 O3 1.433(11)
S1 O4 1.516(12)
S1 C30 1.760(18)
S1A O2A 1.409(18)
S1A O3A 1.465(18)
S1A O4A 1.446(15)
S1A C30A 1.80(3)
F1 C30 1.44(3)
F1A C30A 1.46(4)
F2 C30 1.307(17)
F2A C30A 1.386(17)
F3 C30 1.324(17)
F3A C30A 1.41(3)

loop_
_geom_torsion_atom_site_label_1
_geom_torsion_atom_site_label_2
_geom_torsion_atom_site_label_3
_geom_torsion_atom_site_label_4
_geom_torsion
V1 N1 C1 C2 -176.5(5)
V1 N1 C5 C4 174.2(5)
V1 N1 C5 C11 -7.9(7)
V1 N2 C6 C7 -176.2(5)
V1 N2 C10 C9 175.1(5)
V1 N2 C10 C11 -5.8(8)
V1 N3 C13 C14 -172.2(5)
V1 N3 C17 C16 172.7(5)
V1 N3 C17 C23 -5.3(8)
V1 N4 C18 C19 -178.1(6)
V1 N4 C22 C21 176.8(5)
V1 N4 C22 C23 -8.5(8)
V1 N5 C25 C23 0.9(7)
V1 N5 C25 C26 -178.5(5)
V1 N5 C29 C11 0.0(8)
V1 N5 C29 C28 177.7(5)
N1 C1 C2 C3 0.9(11)
N1 C5 C11 C10 -54.5(7)
N1 C5 C11 C12 -174.0(5)
N1 C5 C11 C29 66.1(7)
N2 C6 C7 C8 1.6(11)
N2 C10 C11 C5 61.9(7)
N2 C10 C11 C12 -179.5(6)
N2 C10 C11 C29 -59.4(7)
N3 C13 C14 C15 -0.7(10)
N3 C17 C23 C22 61.9(7)
N3 C17 C23 C24 -179.9(6)
N3 C17 C23 C25 -59.8(7)
N4 C18 C19 C20 -0.8(12)
N4 C22 C23 C17 -54.1(8)
N4 C22 C23 C24 -172.6(6)
N4 C22 C23 C25 66.9(8)
N5 C25 C26 C27 0.7(10)
C1 N1 C5 C4 -7.7(9)
C1 N1 C5 C11 170.2(5)
C1 C2 C3 C4 -4.7(11)
C2 C3 C4 C5 2.3(11)
C3 C4 C5 N1 4.1(10)
C3 C4 C5 C11 -173.7(6)
C4 C5 C11 C10 123.4(7)
C4 C5 C11 C12 3.8(8)
C4 C5 C11 C29 -116.0(7)
C5 N1 C1 C2 5.3(9)
C5 C11 C29 N5 -59.1(7)
C5 C11 C29 C28 123.1(7)
C6 N2 C10 C9 2.0(9)
C6 N2 C10 C11 -178.8(6)
C6 C7 C8 C9 0.6(11)
C7 C8 C9 C10 -1.4(11)
C8 C9 C10 N2 0.1(11)
C8 C9 C10 C11 -179.1(7)
C9 C10 C11 C5 -118.9(7)
C9 C10 C11 C12 -0.3(9)
C9 C10 C11 C29 119.7(7)
C10 N2 C6 C7 -2.9(10)
C10 C11 C29 N5 60.7(7)
C10 C11 C29 C28 -117.1(7)
C12 C11 C29 N5 -178.6(6)
C12 C11 C29 C28 3.6(9)
C13 N3 C17 C16 1.2(9)
C13 N3 C17 C23 -176.8(6)
C13 C14 C15 C16 0.6(10)
C14 C15 C16 C17 0.3(10)
C15 C16 C17 N3 -1.2(10)
C15 C16 C17 C23 176.6(6)
C16 C17 C23 C22 -116.1(7)
C16 C17 C23 C24 2.2(9)
C16 C17 C23 C25 122.3(7)
C17 N3 C13 C14 -0.2(10)
C17 C23 C25 N5 59.5(7)
C17 C23 C25 C26 -121.1(7)
C18 N4 C22 C21 -6.9(10)
C18 N4 C22 C23 167.8(6)
C18 C19 C20 C21 -2.2(12)
C19 C20 C21 C22 0.6(12)
C20 C21 C22 N4 4.1(11)
C20 C21 C22 C23 -170.3(7)
C21 C22 C23 C17 120.5(7)
C21 C22 C23 C24 2.0(10)
C21 C22 C23 C25 -118.5(7)
C22 N4 C18 C19 5.4(10)
C22 C23 C25 N5 -59.7(7)
C22 C23 C25 C26 119.7(7)
C23 C25 C26 C27 -178.6(6)
C24 C23 C25 N5 179.8(6)
C24 C23 C25 C26 -0.9(9)
C25 N5 C29 C11 -178.6(5)
C25 N5 C29 C28 -0.9(9)
C25 C26 C27 C28 -0.6(11)
C26 C27 C28 C29 -0.1(11)
C27 C28 C29 N5 0.9(10)
C27 C28 C29 C11 178.6(6)
C29 N5 C25 C23 179.5(5)
C29 N5 C25 C26 0.1(9)
O2 S1 C30 F1 -49.5(19)
O2 S1 C30 F2 -174.5(16)
O2 S1 C30 F3 64.6(19)
O2A S1A C30A F1A 175(2)
O2A S1A C30A F2A 59.5(18)
O2A S1A C30A F3A -54.4(18)
O3 S1 C30 F1 71.4(14)
O3 S1 C30 F2 -53.6(15)
O3 S1 C30 F3 -174.5(12)
O3A S1A C30A F1A 51(2)
O3A S1A C30A F2A -65.1(17)
O3A S1A C30A F3A -179.0(16)
O4 S1 C30 F1 -169.7(13)
O4 S1 C30 F2 65.3(14)
O4 S1 C30 F3 -55.6(13)
O4A S1A C30A F1A -66(2)
O4A S1A C30A F2A 177.7(15)
O4A S1A C30A F3A 63.9(18)
